data_4030081
loop_
_publ_author_name
'Pr\'evost, Michel'
'Dostie, Starr'
'Waltz, Marie-\`Eve'
'Guindon, Yvan'

_publ_section_title
;
 Investigation of Diastereoselective Acyclic \a-Alkoxydithioacetal
 Substitutions Involving Thiacarbenium Intermediates.
;
_journal_issue 21
_journal_name_full 'The Journal of organic chemistry'
_journal_page_first 10504
_journal_paper_doi 10.1021/jo502181a
_journal_volume 79
_journal_year 2014
_chemical_compound_source 'Synthesized by the authors. See text'
_chemical_formula_moiety 'C12 H16 N2 O5'
_chemical_formula_sum 'C12 H16 N2 O5'
_chemical_formula_weight 268.27
_chemical_name_systematic
; 
 ? 
;
_space_group_IT_number 14
_symmetry_cell_setting monoclinic
_symmetry_space_group_name_Hall '-P 2yn'
_symmetry_space_group_name_H-M 'P 1 21/n 1'
_atom_sites_solution_hydrogens geom
_atom_sites_solution_primary direct
_atom_sites_solution_secondary difmap
_audit_creation_method SHELXL-97
_cell_angle_alpha 90.00
_cell_angle_beta 101.4011(14)
_cell_angle_gamma 90.00
_cell_formula_units_Z 4
_cell_length_a 5.5811(2)
_cell_length_b 21.9839(6)
_cell_length_c 10.4340(3)
_cell_measurement_reflns_used 2638
_cell_measurement_temperature 200(2)
_cell_measurement_theta_max 55.84
_cell_measurement_theta_min 4.02
_cell_volume 1254.93(7)
_computing_cell_refinement 'SMART (Bruker, 2001)'
_computing_data_collection 'SMART (Bruker, 2001)'
_computing_data_reduction 'SAINT (Bruker, 2003)'
_computing_molecular_graphics 'SHELXTL (Bruker, 1997)'
_computing_publication_material 'UdMX (local program)'
_computing_structure_refinement 'SHELXL97 (Sheldrick, 1997)'
_computing_structure_solution 'SHELXS97 (Sheldrick, 1997)'
_diffrn_ambient_temperature 200(2)
_diffrn_measured_fraction_theta_full 0.870
_diffrn_measured_fraction_theta_max 0.870
_diffrn_measurement_device_type 'Bruker Smart 6000'
_diffrn_measurement_method \w
_diffrn_radiation_monochromator graphite
_diffrn_radiation_source 'Rotating Anode'
_diffrn_radiation_type CuK\a
_diffrn_radiation_wavelength 1.54178
_diffrn_reflns_av_R_equivalents 0.036
_diffrn_reflns_av_sigmaI/netI 0.0408
_diffrn_reflns_limit_h_max 5
_diffrn_reflns_limit_h_min -5
_diffrn_reflns_limit_k_max 26
_diffrn_reflns_limit_k_min -24
_diffrn_reflns_limit_l_max 11
_diffrn_reflns_limit_l_min -11
_diffrn_reflns_number 13217
_diffrn_reflns_theta_full 68.67
_diffrn_reflns_theta_max 68.67
_diffrn_reflns_theta_min 4.02
_diffrn_standards_decay_% 0.00
_diffrn_standards_number 62
_exptl_absorpt_coefficient_mu 0.942
_exptl_absorpt_correction_T_max 0.9900
_exptl_absorpt_correction_T_min 0.7500
_exptl_absorpt_correction_type multi-scan
_exptl_absorpt_process_details 'Sadabs (Sheldrick,1996)'
_exptl_crystal_colour Colourless
_exptl_crystal_density_diffrn 1.420
_exptl_crystal_density_method 'not measured'
_exptl_crystal_description needle
_exptl_crystal_F_000 568
_exptl_crystal_size_max 0.20
_exptl_crystal_size_mid 0.04
_exptl_crystal_size_min 0.02
_refine_diff_density_max 0.186
_refine_diff_density_min -0.170
_refine_diff_density_rms 0.038
_refine_ls_extinction_method none
_refine_ls_goodness_of_fit_ref 1.004
_refine_ls_hydrogen_treatment constr
_refine_ls_matrix_type full
_refine_ls_number_parameters 175
_refine_ls_number_reflns 2027
_refine_ls_number_restraints 0
_refine_ls_restrained_S_all 1.004
_refine_ls_R_factor_all 0.0621
_refine_ls_R_factor_gt 0.0363
_refine_ls_shift/su_max 0.000
_refine_ls_shift/su_mean 0.000
_refine_ls_structure_factor_coef Fsqd
_refine_ls_weighting_details 'calc w=1/[\s^2^(Fo^2^)+(0.0437P)^2^] where P=(Fo^2^+2Fc^2^)/3'
_refine_ls_weighting_scheme calc
_refine_ls_wR_factor_gt 0.0825
_refine_ls_wR_factor_ref 0.0905
_reflns_number_gt 1344
_reflns_number_total 2027
_reflns_threshold_expression I>2\s(I)
_cod_data_source_file jo502181a_si_003.cif
_cod_data_source_block guin34
_cod_depositor_comments
;
The following automatic conversions were performed:

'_symmetry_cell_setting' value 'Monoclinic' changed to 'monoclinic'
according to
/home/saulius/struct/COD-crude-data--automatic-downloads/rss-feeds/ACS/lib/dictionaries/cif_core.dic
dictionary named 'cif_core.dic' version 2.4.2 from
2011-04-26.

'_geom_bond_publ_flag' value 'Y' changed to 'y'
according to
/home/saulius/struct/COD-crude-data--automatic-downloads/rss-feeds/ACS/lib/dictionaries/cif_core.dic
dictionary named 'cif_core.dic' version 2.4.2 from 2011-04-26 (21
time).

'_geom_angle_publ_flag' value 'Y' changed to 'y' according to
/home/saulius/struct/COD-crude-data--automatic-downloads/rss-feeds/ACS/lib/dictionaries/cif_core.dic
dictionary named 'cif_core.dic' version 2.4.2 from 2011-04-26 (33
times).

'_geom_torsion_publ_flag' value 'Y' changed to 'y' according
to
/home/saulius/struct/COD-crude-data--automatic-downloads/rss-feeds/ACS/lib/dictionaries/cif_core.dic
dictionary named 'cif_core.dic' version 2.4.2 from 2011-04-26 (43
times).

Automatic conversion script
Id: cif_fix_values 2827 2014-09-09 07:05:25Z andrius 

 Adding full bibliography for 4030080--4030081.cif.
;
_cod_original_sg_symbol_H-M P21/n
_cod_database_code 4030081

loop_
_symmetry_equiv_pos_as_xyz
'x, y, z'
'-x+1/2, y+1/2, -z+1/2'
'-x, -y, -z'
'x-1/2, -y-1/2, z-1/2'

loop_
_atom_site_label
_atom_site_type_symbol
_atom_site_fract_x
_atom_site_fract_y
_atom_site_fract_z
_atom_site_U_iso_or_equiv
_atom_site_adp_type
_atom_site_occupancy
_atom_site_symmetry_multiplicity
_atom_site_calc_flag
_atom_site_refinement_flags
O1 O 0.1750(3) 0.07454(6) 0.44855(13) 0.0450(4) Uani 1 1 d .
C2 C 0.3365(4) 0.08972(9) 0.56587(19) 0.0357(5) Uani 1 1 d .
H2 H 0.5065 0.0824 0.5523 0.043 Uiso 1 1 calc R
C3 C 0.3089(3) 0.15788(8) 0.58567(19) 0.0341(5) Uani 1 1 d .
H3 H 0.3155 0.1693 0.6791 0.041 Uiso 1 1 calc R
O4 O 0.4897(2) 0.18786(6) 0.52904(13) 0.0412(4) Uani 1 1 d .
C5 C 0.3749(4) 0.23979(9) 0.4607(2) 0.0386(5) Uani 1 1 d .
O6 O 0.1350(2) 0.21919(7) 0.40712(14) 0.0488(4) Uani 1 1 d .
C7 C 0.0672(3) 0.17546(9) 0.49531(19) 0.0360(5) Uani 1 1 d .
H7 H -0.0538 0.1923 0.5450 0.043 Uiso 1 1 calc R
C8 C -0.0230(4) 0.11797(10) 0.4231(2) 0.0440(6) Uani 1 1 d .
H8A H -0.1672 0.1020 0.4542 0.053 Uiso 1 1 calc R
H8B H -0.0705 0.1261 0.3281 0.053 Uiso 1 1 calc R
C51 C 0.3703(5) 0.29204(10) 0.5538(2) 0.0634(7) Uani 1 1 d .
H51A H 0.2911 0.3272 0.5054 0.095 Uiso 1 1 calc R
H51B H 0.5380 0.3028 0.5956 0.095 Uiso 1 1 calc R
H51C H 0.2788 0.2801 0.6208 0.095 Uiso 1 1 calc R
C52 C 0.5007(4) 0.25522(10) 0.3503(2) 0.0528(6) Uani 1 1 d .
H52A H 0.5051 0.2192 0.2956 0.079 Uiso 1 1 calc R
H52B H 0.6681 0.2687 0.3858 0.079 Uiso 1 1 calc R
H52C H 0.4112 0.2879 0.2975 0.079 Uiso 1 1 calc R
N21 N 0.2995(3) 0.05128(7) 0.67605(15) 0.0334(4) Uani 1 1 d .
C22 C 0.1047(4) 0.06143(9) 0.73689(19) 0.0345(5) Uani 1 1 d .
O22 O -0.0492(2) 0.10065(6) 0.70131(13) 0.0425(4) Uani 1 1 d .
N23 N 0.0969(3) 0.02405(7) 0.84133(15) 0.0344(4) Uani 1 1 d .
H23 H -0.0204 0.0312 0.8847 0.052 Uiso 1 1 calc R
C24 C 0.2535(3) -0.02368(9) 0.88609(19) 0.0328(5) Uani 1 1 d .
O24 O 0.2298(2) -0.05214(6) 0.98465(13) 0.0401(4) Uani 1 1 d .
C25 C 0.4371(3) -0.03611(8) 0.80918(18) 0.0307(5) Uani 1 1 d .
C26 C 0.4529(3) 0.00193(9) 0.71131(19) 0.0329(5) Uani 1 1 d .
H26 H 0.5773 -0.0053 0.6628 0.039 Uiso 1 1 calc R
C27 C 0.6033(4) -0.08974(9) 0.8447(2) 0.0405(5) Uani 1 1 d .
H27A H 0.7092 -0.0940 0.7806 0.061 Uiso 1 1 calc R
H27B H 0.5052 -0.1267 0.8447 0.061 Uiso 1 1 calc R
H27C H 0.7041 -0.0835 0.9318 0.061 Uiso 1 1 calc R

loop_
_atom_site_aniso_label
_atom_site_aniso_U_11
_atom_site_aniso_U_22
_atom_site_aniso_U_33
_atom_site_aniso_U_23
_atom_site_aniso_U_13
_atom_site_aniso_U_12
O1 0.0599(10) 0.0395(9) 0.0382(9) -0.0055(7) 0.0162(7) -0.0011(7)
C2 0.0342(13) 0.0383(13) 0.0389(13) 0.0040(10) 0.0177(10) 0.0003(9)
C3 0.0310(12) 0.0359(12) 0.0379(12) 0.0021(9) 0.0125(9) -0.0025(9)
O4 0.0311(8) 0.0385(8) 0.0565(9) 0.0131(7) 0.0148(6) -0.0012(6)
C5 0.0336(13) 0.0347(12) 0.0486(14) 0.0055(10) 0.0104(10) 0.0001(9)
O6 0.0378(9) 0.0557(10) 0.0527(9) 0.0192(8) 0.0083(7) -0.0031(7)
C7 0.0294(12) 0.0409(12) 0.0402(12) 0.0050(10) 0.0133(9) 0.0009(9)
C8 0.0344(14) 0.0545(14) 0.0441(13) -0.0028(11) 0.0102(10) -0.0058(11)
C51 0.086(2) 0.0404(14) 0.0696(18) -0.0026(13) 0.0292(15) -0.0027(12)
C52 0.0536(16) 0.0500(14) 0.0616(16) 0.0141(12) 0.0279(12) 0.0025(11)
N21 0.0326(10) 0.0335(10) 0.0389(10) 0.0037(8) 0.0189(8) 0.0036(7)
C22 0.0373(13) 0.0330(12) 0.0366(12) 0.0010(10) 0.0152(10) -0.0022(10)
O22 0.0395(9) 0.0410(9) 0.0520(9) 0.0096(7) 0.0211(7) 0.0099(7)
N23 0.0341(10) 0.0352(10) 0.0380(10) 0.0025(8) 0.0172(7) 0.0029(7)
C24 0.0320(13) 0.0308(12) 0.0359(12) -0.0036(10) 0.0076(9) -0.0044(9)
O24 0.0454(9) 0.0395(9) 0.0394(9) 0.0054(7) 0.0180(7) 0.0032(6)
C25 0.0290(12) 0.0298(11) 0.0339(12) -0.0037(9) 0.0078(8) -0.0025(9)
C26 0.0288(12) 0.0320(11) 0.0401(12) -0.0042(10) 0.0120(9) 0.0006(9)
C27 0.0400(14) 0.0382(12) 0.0456(13) 0.0027(10) 0.0143(10) 0.0041(10)

loop_
_atom_type_symbol
_atom_type_description
_atom_type_scat_dispersion_real
_atom_type_scat_dispersion_imag
_atom_type_scat_source
C C 0.0181 0.0091 'International Tables Vol C Tables 4.2.6.8 and 6.1.1.4'
H H 0.0000 0.0000 'International Tables Vol C Tables 4.2.6.8 and 6.1.1.4'
N N 0.0311 0.0180 'International Tables Vol C Tables 4.2.6.8 and 6.1.1.4'
O O 0.0492 0.0322 'International Tables Vol C Tables 4.2.6.8 and 6.1.1.4'

loop_
_geom_angle_atom_site_label_1
_geom_angle_atom_site_label_2
_geom_angle_atom_site_label_3
_geom_angle
_geom_angle_publ_flag
C2 O1 C8 109.75(15) y
O1 C2 N21 112.20(15) y
O1 C2 C3 106.62(16) y
N21 C2 C3 115.12(15) y
O1 C2 H2 107.5 ?
N21 C2 H2 107.5 ?
C3 C2 H2 107.5 ?
O4 C3 C2 107.41(15) y
O4 C3 C7 103.69(15) y
C2 C3 C7 105.32(16) y
O4 C3 H3 113.2 ?
C2 C3 H3 113.2 ?
C7 C3 H3 113.2 ?
C3 O4 C5 106.96(14) y
O6 C5 O4 103.69(15) y
O6 C5 C52 108.53(17) y
O4 C5 C52 109.38(16) y
O6 C5 C51 111.21(17) y
O4 C5 C51 110.51(17) y
C52 C5 C51 113.08(18) y
C5 O6 C7 108.02(14) y
O6 C7 C8 110.26(16) y
O6 C7 C3 104.61(14) y
C8 C7 C3 105.22(16) y
O6 C7 H7 112.1 ?
C8 C7 H7 112.1 ?
C3 C7 H7 112.1 ?
O1 C8 C7 107.13(16) y
O1 C8 H8A 110.3 ?
C7 C8 H8A 110.3 ?
O1 C8 H8B 110.3 ?
C7 C8 H8B 110.3 ?
H8A C8 H8B 108.5 ?
C5 C51 H51A 109.5 ?
C5 C51 H51B 109.5 ?
H51A C51 H51B 109.5 ?
C5 C51 H51C 109.5 ?
H51A C51 H51C 109.5 ?
H51B C51 H51C 109.5 ?
C5 C52 H52A 109.5 ?
C5 C52 H52B 109.5 ?
H52A C52 H52B 109.5 ?
C5 C52 H52C 109.5 ?
H52A C52 H52C 109.5 ?
H52B C52 H52C 109.5 ?
C22 N21 C26 120.37(16) y
C22 N21 C2 120.67(16) y
C26 N21 C2 118.79(15) y
O22 C22 N23 122.24(17) y
O22 C22 N21 122.96(17) y
N23 C22 N21 114.79(17) y
C22 N23 C24 127.18(17) y
C22 N23 H23 116.4 ?
C24 N23 H23 116.4 ?
O24 C24 N23 120.07(17) y
O24 C24 C25 124.81(18) y
N23 C24 C25 115.11(17) y
C26 C25 C24 117.82(18) y
C26 C25 C27 123.30(17) y
C24 C25 C27 118.86(17) y
C25 C26 N21 124.19(17) y
C25 C26 H26 117.9 ?
N21 C26 H26 117.9 ?
C25 C27 H27A 109.5 ?
C25 C27 H27B 109.5 ?
H27A C27 H27B 109.5 ?
C25 C27 H27C 109.5 ?
H27A C27 H27C 109.5 ?
H27B C27 H27C 109.5 ?

loop_
_geom_bond_atom_site_label_1
_geom_bond_atom_site_label_2
_geom_bond_distance
_geom_bond_publ_flag
O1 C2 1.409(2) y
O1 C8 1.445(2) y
C2 N21 1.474(2) y
C2 C3 1.525(3) y
C2 H2 1 ?
C3 O4 1.427(2) y
C3 C7 1.535(3) y
C3 H3 1 ?
O4 C5 1.429(2) y
C5 O6 1.420(2) y
C5 C52 1.502(3) y
C5 C51 1.508(3) y
O6 C7 1.432(2) y
C7 C8 1.506(3) y
C7 H7 1 ?
C8 H8a 0.99 ?
C8 H8b 0.99 ?
C51 H51a 0.98 ?
C51 H51b 0.98 ?
C51 H51c 0.98 ?
C52 H52a 0.98 ?
C52 H52b 0.98 ?
C52 H52c 0.98 ?
N21 C22 1.382(2) y
N21 C26 1.386(2) y
C22 O22 1.222(2) y
C22 N23 1.372(2) y
N23 C24 1.386(2) y
N23 H23 0.88 ?
C24 O24 1.233(2) y
C24 C25 1.447(3) y
C25 C26 1.336(3) y
C25 C27 1.501(3) y
C26 H26 0.95 ?
C27 H27a 0.98 ?
C27 H27b 0.98 ?
C27 H27c 0.98 ?

loop_
_geom_hbond_atom_site_label_D
_geom_hbond_atom_site_label_H
_geom_hbond_atom_site_label_A
_geom_hbond_distance_DH
_geom_hbond_distance_HA
_geom_hbond_distance_DA
_geom_hbond_angle_DHA
_geom_hbond_site_symmetry_A
N23 H23 O24 0.88 2.02 2.8833(19) 167.8 3_557

loop_
_geom_torsion_atom_site_label_1
_geom_torsion_atom_site_label_2
_geom_torsion_atom_site_label_3
_geom_torsion_atom_site_label_4
_geom_torsion
_geom_torsion_publ_flag
C8 O1 C2 N21 101.58(18) y
C8 O1 C2 C3 -25.31(19) y
O1 C2 C3 O4 -92.96(17) y
N21 C2 C3 O4 141.92(16) y
O1 C2 C3 C7 17.11(19) y
N21 C2 C3 C7 -108.02(18) y
C2 C3 O4 C5 137.95(16) y
C7 C3 O4 C5 26.76(19) y
C3 O4 C5 O6 -36.99(19) y
C3 O4 C5 C52 -152.61(17) y
C3 O4 C5 C51 82.27(19) y
O4 C5 O6 C7 32.31(19) y
C52 C5 O6 C7 148.53(16) y
C51 C5 O6 C7 -86.5(2) y
C5 O6 C7 C8 -128.37(17) y
C5 O6 C7 C3 -15.7(2) y
O4 C3 C7 O6 -6.79(19) y
C2 C3 C7 O6 -119.50(16) y
O4 C3 C7 C8 109.44(16) y
C2 C3 C7 C8 -3.27(19) y
C2 O1 C8 C7 23.3(2) y
O6 C7 C8 O1 100.95(18) y
C3 C7 C8 O1 -11.3(2) y
O1 C2 N21 C22 -76.8(2) y
C3 C2 N21 C22 45.4(2) y
O1 C2 N21 C26 98.4(2) y
C3 C2 N21 C26 -139.41(18) y
C26 N21 C22 O22 -172.84(18) y
C2 N21 C22 O22 2.3(3) y
C26 N21 C22 N23 7.4(3) y
C2 N21 C22 N23 -177.49(16) y
O22 C22 N23 C24 176.52(19) y
N21 C22 N23 C24 -3.7(3) y
C22 N23 C24 O24 177.35(18) y
C22 N23 C24 C25 -2.8(3) y
O24 C24 C25 C26 -174.47(18) y
N23 C24 C25 C26 5.7(2) y
O24 C24 C25 C27 4.1(3) y
N23 C24 C25 C27 -175.72(17) y
C24 C25 C26 N21 -2.3(3) y
C27 C25 C26 N21 179.24(18) y
C22 N21 C26 C25 -4.7(3) y
C2 N21 C26 C25 -179.94(17) y
